data_4070083
loop_
_publ_author_name
'Fridrichov\'a, Ad\'ela'
'Svoboda, Tom\'a\<s'
'Jambor, Roman'
'Pad\<elkov\'a, Zde\<nka'
'R\%u\<zi\<cka, Ale\<s'
'Erben, Milan'
'Jir\'asko, Robert'
'Dost\'al, Libor'

_publ_section_title
;
 Synthesis and Structural Study on Organoantimony(III) and
 Organobismuth(III) Hydroxides Containing an NCN Pincer Type
 Ligand&#x2020;
;
_journal_issue 18
_journal_name_full Organometallics
_journal_page_first 5522
_journal_paper_doi 10.1021/om900607n
_journal_volume 28
_journal_year 2009
_chemical_formula_sum 'C16 H25 N2 O4 Sb'
_chemical_formula_weight 431.13
_chemical_name_systematic
; 
 ? 
;
_space_group_IT_number 2
_symmetry_cell_setting triclinic
_symmetry_space_group_name_Hall '-P 1'
_symmetry_space_group_name_H-M 'P -1'
_atom_sites_solution_hydrogens geom
_atom_sites_solution_primary direct
_atom_sites_solution_secondary difmap
_audit_creation_method SHELXL-97
_cell_angle_alpha 64.340(5)
_cell_angle_beta 79.262(5)
_cell_angle_gamma 62.791(5)
_cell_formula_units_Z 2
_cell_length_a 10.3121(6)
_cell_length_b 10.3602(8)
_cell_length_c 10.7238(5)
_cell_measurement_reflns_used 14915
_cell_measurement_temperature 150(1)
_cell_measurement_theta_max 27.5
_cell_measurement_theta_min 1
_cell_volume 918.32(11)
_computing_cell_refinement 'COLLECT and DENZO'
_computing_data_collection 'COLLECT (Hooft, 1998) and DENZO (Otwinowski & Minor, 1997)'
_computing_data_reduction 'COLLECT and DENZO'
_computing_structure_refinement 'SHELXL-97 (Sheldrick, 1997)'
_computing_structure_solution 'SIR92 (Altomare et al., 1994)'
_diffrn_ambient_temperature 150(2)
_diffrn_detector_area_resol_mean 9.091
_diffrn_measured_fraction_theta_full 0.987
_diffrn_measured_fraction_theta_max 0.987
_diffrn_measurement_device_type 'Nonius KappaCCD area detector'
_diffrn_measurement_method '\f and \w scans to fill the Ewald sphere'
_diffrn_radiation_monochromator graphite
_diffrn_radiation_source 'fine-focus sealed tube'
_diffrn_radiation_type MoK\a
_diffrn_radiation_wavelength 0.71073
_diffrn_reflns_av_R_equivalents 0.0416
_diffrn_reflns_av_sigmaI/netI 0.0304
_diffrn_reflns_limit_h_max 13
_diffrn_reflns_limit_h_min -13
_diffrn_reflns_limit_k_max 13
_diffrn_reflns_limit_k_min -13
_diffrn_reflns_limit_l_max 13
_diffrn_reflns_limit_l_min -13
_diffrn_reflns_number 14843
_diffrn_reflns_theta_full 27.50
_diffrn_reflns_theta_max 27.50
_diffrn_reflns_theta_min 2.11
_diffrn_standards_number 0
_exptl_absorpt_coefficient_mu 1.522
_exptl_absorpt_correction_T_max 0.799
_exptl_absorpt_correction_T_min 0.615
_exptl_absorpt_correction_type integration
_exptl_absorpt_process_details
;
Gaussian integration (Coppens, 1970)
;
_exptl_crystal_colour colourless
_exptl_crystal_density_diffrn 1.559
_exptl_crystal_density_method 'not measured'
_exptl_crystal_description needle
_exptl_crystal_F_000 436
_exptl_crystal_size_max 0.53
_exptl_crystal_size_mid 0.31
_exptl_crystal_size_min 0.23
_refine_diff_density_max 0.436
_refine_diff_density_min -0.655
_refine_diff_density_rms 0.082
_refine_ls_extinction_method none
_refine_ls_goodness_of_fit_ref 1.094
_refine_ls_hydrogen_treatment constr
_refine_ls_matrix_type full
_refine_ls_number_parameters 208
_refine_ls_number_reflns 4149
_refine_ls_number_restraints 0
_refine_ls_restrained_S_all 1.094
_refine_ls_R_factor_all 0.0360
_refine_ls_R_factor_gt 0.0281
_refine_ls_shift/su_max 0.001
_refine_ls_shift/su_mean 0.000
_refine_ls_structure_factor_coef Fsqd
_refine_ls_weighting_details 'calc w=1/[\s^2^(Fo^2^)+(0.0292P)^2^+0.5676P] where P=(Fo^2^+2Fc^2^)/3'
_refine_ls_weighting_scheme calc
_refine_ls_wR_factor_gt 0.0625
_refine_ls_wR_factor_ref 0.0675
_reflns_number_gt 3683
_reflns_number_total 4149
_reflns_threshold_expression >2sigma(I)
_cod_data_source_file om900607n_si_001.cif
_cod_data_source_block 5
_cod_depositor_comments
;
The following automatic conversions were performed:

'_symmetry_cell_setting' value 'Triclinic' changed to 'triclinic'
according to /home/saulius/struct/CIF-dictionaries/cif_core.dic
dictionary named 'cif_core.dic' version 2.4.2 from 2011-04-26.

Automatic conversion script
Id: cif_fix_values 1715 2011-07-08 13:25:40Z adriana 
;
_cod_original_cell_volume 918.31(10)
_cod_database_code 4070083

loop_
_symmetry_equiv_pos_as_xyz
'x, y, z'
'-x, -y, -z'

loop_
_atom_site_label
_atom_site_type_symbol
_atom_site_fract_x
_atom_site_fract_y
_atom_site_fract_z
_atom_site_U_iso_or_equiv
_atom_site_adp_type
_atom_site_occupancy
_atom_site_symmetry_multiplicity
_atom_site_calc_flag
_atom_site_refinement_flags
Sb1 Sb 0.636136(18) -0.09400(2) 0.686750(17) 0.03373(7) Uani 1 1 d .
O3 O 0.4973(2) 0.0435(2) 0.7940(2) 0.0408(4) Uani 1 1 d .
C1 C 0.8198(3) -0.0919(3) 0.7512(3) 0.0326(5) Uani 1 1 d .
O1 O 0.6455(2) -0.2710(3) 0.8877(2) 0.0468(5) Uani 1 1 d .
N1 N 0.8764(3) -0.3566(3) 0.7015(3) 0.0426(5) Uani 1 1 d .
N2 N 0.6404(3) 0.1788(3) 0.5409(2) 0.0400(5) Uani 1 1 d .
C6 C 0.8186(3) 0.0521(3) 0.7261(3) 0.0376(6) Uani 1 1 d .
C2 C 0.9420(3) -0.2322(3) 0.8129(3) 0.0362(6) Uani 1 1 d .
C15 C 0.3559(3) 0.1035(4) 0.7748(3) 0.0437(7) Uani 1 1 d .
C4 C 1.0497(4) -0.0857(4) 0.8443(3) 0.0522(8) Uani 1 1 d .
H4 H 1.1240 -0.0840 0.8804 0.063 Uiso 1 1 d R
C12 C 0.5015(4) 0.3116(4) 0.4790(4) 0.0545(8) Uani 1 1 d .
H12A H 0.5144 0.4076 0.4326 0.065 Uiso 1 1 d R
H12B H 0.4303 0.3218 0.5501 0.065 Uiso 1 1 d R
H12C H 0.4686 0.2920 0.4136 0.065 Uiso 1 1 d R
C10 C 0.6958(3) 0.2031(3) 0.6415(3) 0.0435(6) Uani 1 1 d .
H10A H 0.6176 0.2379 0.7019 0.052 Uiso 1 1 d R
H10B H 0.7303 0.2849 0.5932 0.052 Uiso 1 1 d R
C3 C 1.0555(3) -0.2278(4) 0.8608(3) 0.0460(7) Uani 1 1 d .
H3 H 1.1362 -0.3214 0.9041 0.055 Uiso 1 1 d R
C13 C 0.5277(4) -0.2922(4) 0.9315(3) 0.0475(7) Uani 1 1 d .
O2 O 0.4265(3) -0.2423(4) 0.8577(3) 0.0773(8) Uani 1 1 d .
C11 C 0.7452(4) 0.1584(4) 0.4302(3) 0.0506(8) Uani 1 1 d .
H11A H 0.7107 0.1316 0.3717 0.061 Uiso 1 1 d R
H11B H 0.8383 0.0754 0.4696 0.061 Uiso 1 1 d R
H11C H 0.7549 0.2555 0.3764 0.061 Uiso 1 1 d R
C7 C 0.9525(3) -0.3853(3) 0.8203(3) 0.0433(6) Uani 1 1 d .
H7A H 1.0541 -0.4577 0.8208 0.052 Uiso 1 1 d R
H7B H 0.9093 -0.4339 0.9054 0.052 Uiso 1 1 d R
C9 C 0.9594(4) -0.3198(4) 0.5744(4) 0.0555(8) Uani 1 1 d .
H9A H 0.9729 -0.2279 0.5574 0.067 Uiso 1 1 d R
H9B H 0.9073 -0.2999 0.4978 0.067 Uiso 1 1 d R
H9C H 1.0528 -0.4081 0.5849 0.067 Uiso 1 1 d R
O4 O 0.3009(3) 0.1279(4) 0.6721(3) 0.0738(8) Uani 1 1 d .
C5 C 0.9338(4) 0.0537(4) 0.7748(3) 0.0486(7) Uani 1 1 d .
H5 H 0.9321 0.1498 0.7598 0.058 Uiso 1 1 d R
C8 C 0.8504(4) -0.4937(4) 0.7259(4) 0.0617(9) Uani 1 1 d .
H8A H 0.8034 -0.4737 0.6459 0.074 Uiso 1 1 d R
H8B H 0.7889 -0.5111 0.8047 0.074 Uiso 1 1 d R
H8C H 0.9416 -0.5858 0.7430 0.074 Uiso 1 1 d R
C16 C 0.2691(4) 0.1400(5) 0.8927(4) 0.0637(10) Uani 1 1 d .
H16A H 0.1672 0.1959 0.8686 0.076 Uiso 1 1 d R
H16B H 0.2986 0.2043 0.9133 0.076 Uiso 1 1 d R
H16C H 0.2862 0.0430 0.9724 0.076 Uiso 1 1 d R
C14 C 0.5265(5) -0.3828(5) 1.0847(4) 0.0699(11) Uani 1 1 d .
H14A H 0.4275 -0.3594 1.1144 0.084 Uiso 1 1 d R
H14B H 0.5720 -0.3532 1.1316 0.084 Uiso 1 1 d R
H14C H 0.5789 -0.4941 1.1059 0.084 Uiso 1 1 d R

loop_
_atom_site_aniso_label
_atom_site_aniso_U_11
_atom_site_aniso_U_22
_atom_site_aniso_U_33
_atom_site_aniso_U_23
_atom_site_aniso_U_13
_atom_site_aniso_U_12
Sb1 0.03114(10) 0.04211(11) 0.03313(11) -0.01748(8) 0.00011(7) -0.01721(8)
O3 0.0301(10) 0.0561(12) 0.0429(11) -0.0277(9) 0.0045(8) -0.0177(9)
C1 0.0303(13) 0.0443(14) 0.0293(13) -0.0193(11) 0.0062(10) -0.0184(11)
O1 0.0424(12) 0.0542(12) 0.0428(11) -0.0129(9) 0.0033(9) -0.0268(10)
N1 0.0392(13) 0.0405(13) 0.0494(15) -0.0224(11) -0.0077(10) -0.0106(10)
N2 0.0396(13) 0.0392(12) 0.0402(13) -0.0155(10) -0.0028(10) -0.0149(10)
C6 0.0400(15) 0.0485(16) 0.0354(14) -0.0225(12) 0.0070(11) -0.0244(13)
C2 0.0308(13) 0.0457(15) 0.0330(14) -0.0181(11) 0.0026(10) -0.0156(12)
C15 0.0340(15) 0.0500(17) 0.0462(16) -0.0211(13) 0.0012(12) -0.0156(13)
C4 0.0447(18) 0.080(2) 0.0533(19) -0.0347(17) 0.0016(14) -0.0364(17)
C12 0.0512(19) 0.0413(17) 0.060(2) -0.0142(14) -0.0114(15) -0.0118(14)
C10 0.0498(17) 0.0399(15) 0.0480(17) -0.0213(13) 0.0016(13) -0.0217(13)
C3 0.0314(14) 0.0629(19) 0.0440(17) -0.0221(14) -0.0022(12) -0.0184(14)
C13 0.0467(18) 0.0493(17) 0.0538(19) -0.0223(14) 0.0052(14) -0.0261(14)
O2 0.0652(17) 0.097(2) 0.0751(18) -0.0133(15) -0.0110(14) -0.0539(16)
C11 0.0536(19) 0.061(2) 0.0369(16) -0.0185(14) 0.0061(13) -0.0273(16)
C7 0.0360(15) 0.0424(15) 0.0466(17) -0.0165(12) -0.0087(12) -0.0104(12)
C9 0.0510(19) 0.068(2) 0.052(2) -0.0374(17) 0.0046(15) -0.0182(17)
O4 0.0505(15) 0.109(2) 0.0596(16) -0.0354(15) -0.0089(12) -0.0266(15)
C5 0.0537(19) 0.0611(19) 0.0523(19) -0.0304(15) 0.0054(14) -0.0358(16)
C8 0.055(2) 0.0486(19) 0.091(3) -0.0369(19) -0.0137(18) -0.0150(16)
C16 0.0395(18) 0.087(3) 0.074(2) -0.050(2) 0.0146(16) -0.0233(18)
C14 0.082(3) 0.087(3) 0.054(2) -0.0278(19) 0.0226(19) -0.054(2)

loop_
_atom_type_symbol
_atom_type_description
_atom_type_scat_dispersion_real
_atom_type_scat_dispersion_imag
_atom_type_scat_source
C C 0.0033 0.0016 'International Tables Vol C Tables 4.2.6.8 and 6.1.1.4'
H H 0.0000 0.0000 'International Tables Vol C Tables 4.2.6.8 and 6.1.1.4'
O O 0.0106 0.0060 'International Tables Vol C Tables 4.2.6.8 and 6.1.1.4'
N N 0.0061 0.0033 'International Tables Vol C Tables 4.2.6.8 and 6.1.1.4'
Sb Sb -0.5866 1.5461 'International Tables Vol C Tables 4.2.6.8 and 6.1.1.4'

loop_
_exptl_crystal_face_index_h
_exptl_crystal_face_index_k
_exptl_crystal_face_index_l
_exptl_crystal_face_perp_dist
0 0 1 0.079
1 0 0 0.133
-1 0 0 0.181
0 0 -1 0.123
0 -1 0 0.122
0 1 1 0.113
0 -1 -1 0.101
-1 0 -1 0.138
1 0 -1 0.115
1 1 1 0.120

loop_
_geom_angle_atom_site_label_1
_geom_angle_atom_site_label_2
_geom_angle_atom_site_label_3
_geom_angle
O3 Sb1 O1 78.87(8)
O3 Sb1 C1 90.09(8)
O1 Sb1 C1 86.33(9)
O3 Sb1 N2 77.02(8)
O1 Sb1 N2 146.68(8)
C1 Sb1 N2 71.12(9)
C15 O3 Sb1 118.45(18)
C6 C1 C2 119.7(2)
C6 C1 Sb1 119.36(19)
C2 C1 Sb1 120.85(19)
C13 O1 Sb1 116.9(2)
C9 N1 C7 110.9(2)
C9 N1 C8 110.0(3)
C7 N1 C8 110.9(2)
C12 N2 C10 111.3(2)
C12 N2 C11 108.9(2)
C10 N2 C11 111.4(2)
C12 N2 Sb1 116.75(19)
C10 N2 Sb1 101.92(16)
C11 N2 Sb1 106.31(18)
C1 C6 C5 119.5(3)
C1 C6 C10 119.1(2)
C5 C6 C10 121.3(3)
C3 C2 C1 119.4(3)
C3 C2 C7 120.9(3)
C1 C2 C7 119.6(2)
O4 C15 O3 123.8(3)
O4 C15 C16 123.0(3)
O3 C15 C16 113.1(3)
C5 C4 C3 120.0(3)
C5 C4 H4 120.0
C3 C4 H4 120.0
N2 C12 H12A 109.7
N2 C12 H12B 109.6
H12A C12 H12B 109.5
N2 C12 H12C 109.1
H12A C12 H12C 109.5
H12B C12 H12C 109.5
N2 C10 C6 110.3(2)
N2 C10 H10A 109.6
C6 C10 H10A 109.8
N2 C10 H10B 109.5
C6 C10 H10B 109.5
H10A C10 H10B 108.1
C4 C3 C2 120.6(3)
C4 C3 H3 119.7
C2 C3 H3 119.7
O2 C13 O1 123.8(3)
O2 C13 C14 122.0(3)
O1 C13 C14 114.1(3)
N2 C11 H11A 109.4
N2 C11 H11B 109.7
H11A C11 H11B 109.5
N2 C11 H11C 109.3
H11A C11 H11C 109.5
H11B C11 H11C 109.5
N1 C7 C2 110.5(2)
N1 C7 H7A 109.5
C2 C7 H7A 109.6
N1 C7 H7B 109.5
C2 C7 H7B 109.5
H7A C7 H7B 108.1
N1 C9 H9A 109.5
N1 C9 H9B 109.6
H9A C9 H9B 109.5
N1 C9 H9C 109.2
H9A C9 H9C 109.5
H9B C9 H9C 109.5
C4 C5 C6 120.4(3)
C4 C5 H5 120.0
C6 C5 H5 119.6
N1 C8 H8A 109.5
N1 C8 H8B 109.4
H8A C8 H8B 109.5
N1 C8 H8C 109.6
H8A C8 H8C 109.5
H8B C8 H8C 109.5
C15 C16 H16A 109.7
C15 C16 H16B 109.3
H16A C16 H16B 109.5
C15 C16 H16C 109.4
H16A C16 H16C 109.5
H16B C16 H16C 109.5
C13 C14 H14A 109.3
C13 C14 H14B 109.8
H14A C14 H14B 109.5
C13 C14 H14C 109.4
H14A C14 H14C 109.5
H14B C14 H14C 109.5

loop_
_geom_bond_atom_site_label_1
_geom_bond_atom_site_label_2
_geom_bond_distance
Sb1 O3 2.0842(19)
Sb1 O1 2.124(2)
Sb1 C1 2.145(3)
Sb1 N2 2.588(2)
O3 C15 1.314(3)
C1 C6 1.391(4)
C1 C2 1.393(4)
O1 C13 1.299(4)
N1 C9 1.466(4)
N1 C7 1.469(4)
N1 C8 1.469(4)
N2 C12 1.465(4)
N2 C10 1.466(4)
N2 C11 1.467(4)
C6 C5 1.393(4)
C6 C10 1.504(4)
C2 C3 1.389(4)
C2 C7 1.507(4)
C15 O4 1.208(4)
C15 C16 1.491(4)
C4 C5 1.375(5)
C4 C3 1.379(5)
C4 H4 0.9299
C12 H12A 0.9601
C12 H12B 0.9600
C12 H12C 0.9601
C10 H10A 0.9701
C10 H10B 0.9700
C3 H3 0.9301
C13 O2 1.201(4)
C13 C14 1.499(5)
C11 H11A 0.9600
C11 H11B 0.9600
C11 H11C 0.9600
C7 H7A 0.9700
C7 H7B 0.9700
C9 H9A 0.9600
C9 H9B 0.9600
C9 H9C 0.9600
C5 H5 0.9300
C8 H8A 0.9600
C8 H8B 0.9601
C8 H8C 0.9600
C16 H16A 0.9599
C16 H16B 0.9601
C16 H16C 0.9600
C14 H14A 0.9600
C14 H14B 0.9600
C14 H14C 0.9600
